data_4105699
loop_
_publ_author_name
'Catherine F. Smura'
'Dinah R. Parker'
'Mohamed Zbiri'
'Mark R. Johnson'
'Zolt\'an A. G\'al'
'Simon J. Clarke'

_publ_section_title
;
 High-Spin Cobalt(II) Ions in Square Planar Coordination: Structures and
 Magnetism of the Oxysulfides Sr2CoO2Cu2S2 and Ba2CoO2Cu2S2 and Their
 Solid Solution
;
_journal_name_full 'Journal of the American Chemical Society'
_journal_page_first 2691
_journal_page_last 2705
_journal_paper_doi 10.1021/ja109553u
_journal_volume 133
_journal_year 2011
_chemical_formula_sum 'Co Cu1.98 O2 S2 Sr2'
_chemical_formula_weight 456.15
_chemical_name_systematic ' ?'
_space_group_IT_number 139
_symmetry_cell_setting tetragonal
_symmetry_space_group_name_Hall '-I 4 2'
_symmetry_space_group_name_H-M 'I 4/m m m'
_audit_author_name 'simon clarke'
_audit_creation_date 2010-10-22T22:43
_audit_creation_method 'from EXP file using GSAS2CIF'
_audit_update_record ' 2010-10-22T22:43  Initial CIF as created by GSAS2CIF'
_cell_angle_alpha 90.0
_cell_angle_beta 90.0
_cell_angle_gamma 90.0
_cell_formula_units_Z 2
_cell_length_a 3.991290(16)
_cell_length_b 3.99129
_cell_length_c 17.71555(9)
_cell_volume 282.2157(18)
_computing_structure_refinement GSAS
_pd_block_id 2010-10-22T22:43|DRP053__noneX_POL_RT_phase1|simon_clarke||
_pd_phase_name 'Sr2CoO2Cu2S2 Polaris RT DRP053 nonex'
_pd_proc_ls_prof_R_factor 0.0258
_pd_proc_ls_prof_wR_factor 0.0144
_refine_ls_goodness_of_fit_all 1.82
_refine_ls_matrix_type full
_refine_ls_number_parameters 87
_refine_ls_number_restraints 0
_refine_ls_shift/su_max 0.05
_refine_ls_shift/su_mean 0.00
_cod_data_source_file ja109553u_si_004_1.cif
_cod_data_source_block DRP053__noneX_POL_RT_phase_1
_cod_original_cell_volume 282.2160(30)
_cod_database_code 4105699
_cod_database_fobs_code 4105699

loop_
_symmetry_equiv_pos_site_id
_symmetry_equiv_pos_as_xyz
1 +x,+y,+z
2 -y,+x,+z
3 -x,-y,+z
4 +y,-x,+z
5 -x,+y,+z
6 -y,-x,+z
7 +x,-y,+z
8 +y,+x,+z
-1 -x,-y,-z
-2 +y,-x,-z
-3 +x,+y,-z
-4 -y,+x,-z
-5 +x,-y,-z
-6 +y,+x,-z
-7 -x,+y,-z
-8 -y,-x,-z
101 +x+1/2,+y+1/2,+z+1/2
102 -y+1/2,+x+1/2,+z+1/2
103 -x+1/2,-y+1/2,+z+1/2
104 +y+1/2,-x+1/2,+z+1/2
105 -x+1/2,+y+1/2,+z+1/2
106 -y+1/2,-x+1/2,+z+1/2
107 +x+1/2,-y+1/2,+z+1/2
108 +y+1/2,+x+1/2,+z+1/2
-101 -x+1/2,-y+1/2,-z+1/2
-102 +y+1/2,-x+1/2,-z+1/2
-103 +x+1/2,+y+1/2,-z+1/2
-104 -y+1/2,+x+1/2,-z+1/2
-105 +x+1/2,-y+1/2,-z+1/2
-106 +y+1/2,+x+1/2,-z+1/2
-107 -x+1/2,+y+1/2,-z+1/2
-108 -y+1/2,-x+1/2,-z+1/2

loop_
_atom_site_aniso_label
_atom_site_aniso_U_11
_atom_site_aniso_U_12
_atom_site_aniso_U_13
_atom_site_aniso_U_22
_atom_site_aniso_U_23
_atom_site_aniso_U_33
Co1 0.00318(13) 0.0 0.0 0.00318(13) 0.0 0.0209(4)
Cu2 0.01815(9) 0.0 0.0 0.01815(9) 0.0 0.01568(12)
Sr3 0.00629(5) 0.0 0.0 0.00629(5) 0.0 0.00882(8)
S4 0.00666(14) 0.0 0.0 0.00666(14) 0.0 0.01106(23)
O5 0.00449(8) 0.0 0.0 0.00667(9) 0.0 0.01157(10

loop_
_atom_site_type_symbol
_atom_site_label
_atom_site_fract_x
_atom_site_fract_y
_atom_site_fract_z
_atom_site_occupancy
_atom_site_thermal_displace_type
_atom_site_U_iso_or_equiv
_atom_site_symmetry_multiplicity
Co Co1 0.0 0.0 0.0 1.0 Uani 0.0091 2
Cu Cu2 0.5 0.0 0.25 0.9903(12) Uani 0.01732 4
Sr Sr3 0.5 0.5 0.092329(13) 1.0 Uani 0.00713 4
S S4 0.0 0.0 0.171187(28) 1.0 Uani 0.00812 4
O O5 0.5 0.0 0.0 1.0 Uani 0.00758 4

loop_
_atom_type_symbol
_atom_type_number_in_cell
Co 2.0
Cu 3.961
Sr 4.0
S 4.0
O 4.0

loop_
_geom_angle_atom_site_label_1
_geom_angle_atom_site_label_2
_geom_angle_atom_site_label_3
_geom_angle
_geom_angle_site_symmetry_1
_geom_angle_site_symmetry_3
_geom_angle_publ_flag
Sr3 Co1 Sr3 75.4377(33) 1_445 1_455 n
Sr3 Co1 Sr3 75.4377(33) 1_445 1_545 n
Sr3 Co1 Sr3 119.811(7) 1_445 1_555 n
Sr3 Co1 Sr3 60.189(7) 1_445 -1_555 n
Sr3 Co1 Sr3 104.5622(33) 1_445 -1_565 n
Sr3 Co1 Sr3 104.5622(33) 1_445 -1_655 n
Sr3 Co1 Sr3 179.9802 1_445 -1_665 n
Sr3 Co1 O5 52.2811(16) 1_445 1_455 n
Sr3 Co1 O5 127.7189(16) 1_445 1_555 n
Sr3 Co1 O5 52.2811(16) 1_445 2_545 n
Sr3 Co1 O5 127.7189(16) 1_445 2_555 n
Sr3 Co1 Sr3 119.811(7) 1_455 1_545 n
Sr3 Co1 Sr3 75.4377(33) 1_455 1_555 n
Sr3 Co1 Sr3 104.5622(33) 1_455 -1_555 n
Sr3 Co1 Sr3 60.189(7) 1_455 -1_565 n
Sr3 Co1 Sr3 179.9802 1_455 -1_655 n
Sr3 Co1 Sr3 104.5622(33) 1_455 -1_665 n
Sr3 Co1 O5 52.2811(16) 1_455 1_455 n
Sr3 Co1 O5 127.7189(16) 1_455 1_555 n
Sr3 Co1 O5 127.7189(16) 1_455 2_545 n
Sr3 Co1 O5 52.2811(16) 1_455 2_555 n
Sr3 Co1 Sr3 75.4377(33) 1_545 1_555 n
Sr3 Co1 Sr3 104.5622(33) 1_545 -1_555 n
Sr3 Co1 Sr3 179.9802 1_545 -1_565 n
Sr3 Co1 Sr3 60.189(7) 1_545 -1_655 n
Sr3 Co1 Sr3 104.5622(33) 1_545 -1_665 n
Sr3 Co1 O5 127.7189(16) 1_545 1_455 n
Sr3 Co1 O5 52.2811(16) 1_545 1_555 n
Sr3 Co1 O5 52.2811(16) 1_545 2_545 n
Sr3 Co1 O5 127.7189(16) 1_545 2_555 n
Sr3 Co1 Sr3 180.0 1_555 -1_555 n
Sr3 Co1 Sr3 104.5622(33) 1_555 -1_565 n
Sr3 Co1 Sr3 104.5622(33) 1_555 -1_655 n
Sr3 Co1 Sr3 60.189(7) 1_555 -1_665 n
Sr3 Co1 O5 127.7189(16) 1_555 1_455 n
Sr3 Co1 O5 52.2811(16) 1_555 1_555 n
Sr3 Co1 O5 127.7189(16) 1_555 2_545 n
Sr3 Co1 O5 52.2811(16) 1_555 2_555 n
Sr3 Co1 Sr3 75.4377(33) -1_555 -1_565 n
Sr3 Co1 Sr3 75.4377(33) -1_555 -1_655 n
Sr3 Co1 Sr3 119.811(7) -1_555 -1_665 n
Sr3 Co1 O5 52.2811(16) -1_555 1_455 n
Sr3 Co1 O5 127.7189(16) -1_555 1_555 n
Sr3 Co1 O5 52.2811(16) -1_555 2_545 n
Sr3 Co1 O5 127.7189(16) -1_555 2_555 n
Sr3 Co1 Sr3 119.811(7) -1_565 -1_655 n
Sr3 Co1 Sr3 75.4377(33) -1_565 -1_665 n
Sr3 Co1 O5 52.2811(16) -1_565 1_455 n
Sr3 Co1 O5 127.7189(16) -1_565 1_555 n
Sr3 Co1 O5 127.7189(16) -1_565 2_545 n
Sr3 Co1 O5 52.2811(16) -1_565 2_555 n
Sr3 Co1 Sr3 75.4377(33) -1_655 -1_665 n
Sr3 Co1 O5 127.7189(16) -1_655 1_455 n
Sr3 Co1 O5 52.2811(16) -1_655 1_555 n
Sr3 Co1 O5 52.2811(16) -1_655 2_545 n
Sr3 Co1 O5 127.7189(16) -1_655 2_555 n
Sr3 Co1 O5 127.7189(16) -1_665 1_455 n
Sr3 Co1 O5 52.2811(16) -1_665 1_555 n
Sr3 Co1 O5 127.7189(16) -1_665 2_545 n
Sr3 Co1 O5 52.2811(16) -1_665 2_555 n
O5 Co1 O5 180.0 1_455 1_555 n
O5 Co1 O5 90.0 1_455 2_545 n
O5 Co1 O5 90.0 1_455 2_555 n
O5 Co1 O5 90.0 1_555 2_545 n
O5 Co1 O5 90.0 1_555 2_555 n
O5 Co1 O5 180.0 2_545 2_555 n
S4 Cu2 S4 110.044(19) 1_555 1_655 n
S4 Cu2 S4 109.185(10) 1_555 -101_434 n
S4 Cu2 S4 109.185(10) 1_555 -101_444 n
S4 Cu2 S4 109.185(10) 1_655 -101_434 n
S4 Cu2 S4 109.185(10) 1_655 -101_444 n
S4 Cu2 S4 110.044(19) -101_434 -101_444 n
Co1 Sr3 Co1 75.4377(33) 1_555 1_565 n
Co1 Sr3 Co1 75.4377(33) 1_555 1_655 n
Co1 Sr3 Co1 119.811(7) 1_555 1_665 n
Co1 Sr3 Sr3 52.2811(16) 1_555 1_455 n
Co1 Sr3 Sr3 52.2811(16) 1_555 1_545 n
Co1 Sr3 Sr3 127.7189(16) 1_555 1_565 n
Co1 Sr3 Sr3 127.7189(16) 1_555 1_655 n
Co1 Sr3 Sr3 59.905(4) 1_555 -1_665 n
Co1 Sr3 S4 56.430(8) 1_555 1_555 n
Co1 Sr3 S4 102.853(4) 1_555 1_565 n
Co1 Sr3 S4 102.853(4) 1_555 1_655 n
Co1 Sr3 S4 176.241(11) 1_555 1_665 n
Co1 Sr3 O5 37.7189(16) 1_555 1_555 n
Co1 Sr3 O5 98.935(6) 1_555 1_565 n
Co1 Sr3 O5 37.7189(16) 1_555 2_555 n
Co1 Sr3 O5 98.935(6) 1_555 2_655 n
Co1 Sr3 Co1 119.811(7) 1_565 1_655 n
Co1 Sr3 Co1 75.4377(33) 1_565 1_665 n
Co1 Sr3 Sr3 52.2811(16) 1_565 1_455 n
Co1 Sr3 Sr3 127.7189(16) 1_565 1_545 n
Co1 Sr3 Sr3 52.2811(16) 1_565 1_565 n
Co1 Sr3 Sr3 127.7189(16) 1_565 1_655 n
Co1 Sr3 Sr3 59.905(4) 1_565 -1_665 n
Co1 Sr3 S4 102.853(4) 1_565 1_555 n
Co1 Sr3 S4 56.430(8) 1_565 1_565 n
Co1 Sr3 S4 176.241(11) 1_565 1_655 n
Co1 Sr3 S4 102.853(4) 1_565 1_665 n
Co1 Sr3 O5 98.935(6) 1_565 1_555 n
Co1 Sr3 O5 37.7189(16) 1_565 1_565 n
Co1 Sr3 O5 37.7189(16) 1_565 2_555 n
Co1 Sr3 O5 98.935(6) 1_565 2_655 n
Co1 Sr3 Co1 75.4377(33) 1_655 1_665 n
Co1 Sr3 Sr3 127.7189(16) 1_655 1_455 n
Co1 Sr3 Sr3 52.2811(16) 1_655 1_545 n
Co1 Sr3 Sr3 127.7189(16) 1_655 1_565 n
Co1 Sr3 Sr3 52.2811(16) 1_655 1_655 n
Co1 Sr3 Sr3 59.905(4) 1_655 -1_665 n
Co1 Sr3 S4 102.853(4) 1_655 1_555 n
Co1 Sr3 S4 176.241(11) 1_655 1_565 n
Co1 Sr3 S4 56.430(8) 1_655 1_655 n
Co1 Sr3 S4 102.853(4) 1_655 1_665 n
Co1 Sr3 O5 37.7189(16) 1_655 1_555 n
Co1 Sr3 O5 98.935(6) 1_655 1_565 n
Co1 Sr3 O5 98.935(6) 1_655 2_555 n
Co1 Sr3 O5 37.7189(16) 1_655 2_655 n
Co1 Sr3 Sr3 127.7189(16) 1_665 1_455 n
Co1 Sr3 Sr3 127.7189(16) 1_665 1_545 n
Co1 Sr3 Sr3 52.2811(16) 1_665 1_565 n
Co1 Sr3 Sr3 52.2811(16) 1_665 1_655 n
Co1 Sr3 Sr3 59.905(4) 1_665 -1_665 n
Co1 Sr3 S4 176.241(11) 1_665 1_555 n
Co1 Sr3 S4 102.853(4) 1_665 1_565 n
Co1 Sr3 S4 102.853(4) 1_665 1_655 n
Co1 Sr3 S4 56.430(8) 1_665 1_665 n
Co1 Sr3 O5 98.935(6) 1_665 1_555 n
Co1 Sr3 O5 37.7189(16) 1_665 1_565 n
Co1 Sr3 O5 98.935(6) 1_665 2_555 n
Co1 Sr3 O5 37.7189(16) 1_665 2_655 n
Sr3 Sr3 Sr3 90.0 1_455 1_545 n
Sr3 Sr3 Sr3 90.0 1_455 1_565 n
Sr3 Sr3 Sr3 180.0 1_455 1_655 n
Sr3 Sr3 Sr3 90.0 1_455 -1_665 n
Sr3 Sr3 S4 50.675(4) 1_455 1_555 n
Sr3 Sr3 S4 50.675(4) 1_455 1_565 n
Sr3 Sr3 S4 129.325(4) 1_455 1_655 n
Sr3 Sr3 S4 129.325(4) 1_455 1_665 n
Sr3 Sr3 O5 90.0 1_455 1_555 n
Sr3 Sr3 O5 90.0 1_455 1_565 n
Sr3 Sr3 O5 39.339(4) 1_455 2_555 n
Sr3 Sr3 O5 140.661(4) 1_455 2_655 n
Sr3 Sr3 Sr3 180.0 1_545 1_565 n
Sr3 Sr3 Sr3 90.0 1_545 1_655 n
Sr3 Sr3 Sr3 90.0 1_545 -1_665 n
Sr3 Sr3 S4 50.675(4) 1_545 1_555 n
Sr3 Sr3 S4 129.325(4) 1_545 1_565 n
Sr3 Sr3 S4 50.675(4) 1_545 1_655 n
Sr3 Sr3 S4 129.325(4) 1_545 1_665 n
Sr3 Sr3 O5 39.339(4) 1_545 1_555 n
Sr3 Sr3 O5 140.661(4) 1_545 1_565 n
Sr3 Sr3 O5 90.0 1_545 2_555 n
Sr3 Sr3 O5 90.0 1_545 2_655 n
Sr3 Sr3 Sr3 90.0 1_565 1_655 n
Sr3 Sr3 Sr3 90.0 1_565 -1_665 n
Sr3 Sr3 S4 129.325(4) 1_565 1_555 n
Sr3 Sr3 S4 50.675(4) 1_565 1_565 n
Sr3 Sr3 S4 129.325(4) 1_565 1_655 n
Sr3 Sr3 S4 50.675(4) 1_565 1_665 n
Sr3 Sr3 O5 140.661(4) 1_565 1_555 n
Sr3 Sr3 O5 39.339(4) 1_565 1_565 n
Sr3 Sr3 O5 90.0 1_565 2_555 n
Sr3 Sr3 O5 90.0 1_565 2_655 n
Sr3 Sr3 Sr3 90.0 1_655 -1_665 n
Sr3 Sr3 S4 129.325(4) 1_655 1_555 n
Sr3 Sr3 S4 129.325(4) 1_655 1_565 n
Sr3 Sr3 S4 50.675(4) 1_655 1_655 n
Sr3 Sr3 S4 50.675(4) 1_655 1_665 n
Sr3 Sr3 O5 90.0 1_655 1_555 n
Sr3 Sr3 O5 90.0 1_655 1_565 n
Sr3 Sr3 O5 140.661(4) 1_655 2_555 n
Sr3 Sr3 O5 39.339(4) 1_655 2_655 n
Sr3 Sr3 S4 116.335(9) -1_665 1_555 n
Sr3 Sr3 S4 116.335(9) -1_665 1_565 n
Sr3 Sr3 S4 116.335(9) -1_665 1_655 n
Sr3 Sr3 S4 116.335(9) -1_665 1_665 n
Sr3 Sr3 O5 50.661(4) -1_665 1_555 n
Sr3 Sr3 O5 50.661(4) -1_665 1_565 n
Sr3 Sr3 O5 50.661(4) -1_665 2_555 n
Sr3 Sr3 O5 50.661(4) -1_665 2_655 n
S4 Sr3 S4 78.650(7) 1_555 1_565 n
S4 Sr3 S4 78.650(7) 1_555 1_655 n
S4 Sr3 S4 127.329(18) 1_555 1_665 n
S4 Sr3 O5 77.941(7) 1_555 1_555 n
S4 Sr3 O5 140.474(5) 1_555 1_565 n
S4 Sr3 O5 77.941(7) 1_555 2_555 n
S4 Sr3 O5 140.474(5) 1_555 2_655 n
S4 Sr3 S4 127.329(18) 1_565 1_655 n
S4 Sr3 S4 78.650(7) 1_565 1_665 n
S4 Sr3 O5 140.474(5) 1_565 1_555 n
S4 Sr3 O5 77.941(7) 1_565 1_565 n
S4 Sr3 O5 77.941(7) 1_565 2_555 n
S4 Sr3 O5 140.474(5) 1_565 2_655 n
S4 Sr3 S4 78.650(7) 1_655 1_665 n
S4 Sr3 O5 77.941(7) 1_655 1_555 n
S4 Sr3 O5 140.474(5) 1_655 1_565 n
S4 Sr3 O5 140.474(5) 1_655 2_555 n
S4 Sr3 O5 77.941(7) 1_655 2_655 n
S4 Sr3 O5 140.474(5) 1_665 1_555 n
S4 Sr3 O5 77.941(7) 1_665 1_565 n
S4 Sr3 O5 140.474(5) 1_665 2_555 n
S4 Sr3 O5 77.941(7) 1_665 2_655 n
O5 Sr3 O5 101.323(8) 1_555 1_565 n
O5 Sr3 O5 66.307(4) 1_555 2_555 n
O5 Sr3 O5 66.307(4) 1_555 2_655 n
O5 Sr3 O5 66.307(4) 1_565 2_555 n
O5 Sr3 O5 66.307(4) 1_565 2_655 n
O5 Sr3 O5 101.323(8) 2_555 2_655 n
Cu2 S4 Cu2 110.044(19) 1_455 1_555 n
Cu2 S4 Cu2 70.815(10) 1_455 2_545 n
Cu2 S4 Cu2 70.815(10) 1_455 2_555 n
Cu2 S4 Sr3 74.6365(32) 1_455 1_445 n
Cu2 S4 Sr3 74.6365(32) 1_455 1_455 n
Cu2 S4 Sr3 140.675(4) 1_455 1_545 n
Cu2 S4 Sr3 140.675(4) 1_455 1_555 n
Cu2 S4 Cu2 70.815(10) 1_555 2_545 n
Cu2 S4 Cu2 70.815(10) 1_555 2_555 n
Cu2 S4 Sr3 140.675(4) 1_555 1_445 n
Cu2 S4 Sr3 140.675(4) 1_555 1_455 n
Cu2 S4 Sr3 74.6365(32) 1_555 1_545 n
Cu2 S4 Sr3 74.6365(32) 1_555 1_555 n
Cu2 S4 Cu2 110.044(19) 2_545 2_555 n
Cu2 S4 Sr3 74.6365(32) 2_545 1_445 n
Cu2 S4 Sr3 140.675(4) 2_545 1_455 n
Cu2 S4 Sr3 74.6365(32) 2_545 1_545 n
Cu2 S4 Sr3 140.675(4) 2_545 1_555 n
Cu2 S4 Sr3 140.675(4) 2_555 1_445 n
Cu2 S4 Sr3 74.6365(32) 2_555 1_455 n
Cu2 S4 Sr3 140.675(4) 2_555 1_545 n
Cu2 S4 Sr3 74.6365(32) 2_555 1_555 n
Sr3 S4 Sr3 78.650(7) 1_445 1_455 n
Sr3 S4 Sr3 78.650(7) 1_445 1_545 n
Sr3 S4 Sr3 127.329(18) 1_445 1_555 n
Sr3 S4 Sr3 127.329(18) 1_455 1_545 n
Sr3 S4 Sr3 78.650(7) 1_455 1_555 n
Sr3 S4 Sr3 78.650(7) 1_545 1_555 n
Co1 O5 Co1 180.0 1_555 1_655 n
Co1 O5 Sr3 90.0 1_555 1_545 n
Co1 O5 Sr3 90.0 1_555 1_555 n
Co1 O5 Sr3 90.0 1_555 -1_655 n
Co1 O5 Sr3 90.0 1_555 -1_665 n
Co1 O5 Sr3 90.0 1_655 1_545 n
Co1 O5 Sr3 90.0 1_655 1_555 n
Co1 O5 Sr3 90.0 1_655 -1_655 n
Co1 O5 Sr3 90.0 1_655 -1_665 n
Sr3 O5 Sr3 101.323(8) 1_545 1_555 n
Sr3 O5 Sr3 78.677(8) 1_545 -1_655 n
Sr3 O5 Sr3 180.0 1_545 -1_665 n
Sr3 O5 Sr3 180.0 1_555 -1_655 n
Sr3 O5 Sr3 78.677(8) 1_555 -1_665 n
Sr3 O5 Sr3 101.323(8) -1_655 -1_665 n

loop_
_geom_bond_atom_site_label_1
_geom_bond_atom_site_label_2
_geom_bond_distance
_geom_bond_site_symmetry_2
_geom_bond_publ_flag
Co1 Sr3 3.26199(12) 1_445 n
Co1 Sr3 3.26199(12) 1_455 n
Co1 Sr3 3.26199(12) 1_545 n
Co1 Sr3 3.26199(12) 1_555 n
Co1 Sr3 3.26199(12) -1_555 n
Co1 Sr3 3.26199(12) -1_565 n
Co1 Sr3 3.26199(12) -1_655 n
Co1 Sr3 3.26199(12) -1_665 n
Co1 S4 3.0327(5) 1_555 n
Co1 S4 3.0327(5) -1_555 n
Co1 O5 1.995650(10) 1_455 n
Co1 O5 1.995650(10) 1_555 n
Co1 O5 1.995650(10) 2_545 n
Co1 O5 1.995650(10) 2_555 n
Cu2 Cu2 2.822270(10) 2_545 n
Cu2 Cu2 2.822270(10) 2_555 n
Cu2 Cu2 2.822270(10) 2_645 n
Cu2 Cu2 2.822270(10) 2_655 n
Cu2 Sr3 3.43289(19) 1_545 n
Cu2 Sr3 3.43289(19) 1_555 n
Cu2 Sr3 3.43289(19) -101_444 n
Cu2 Sr3 3.43289(19) -101_544 n
Cu2 S4 2.43557(29) 1_555 n
Cu2 S4 2.43557(29) 1_655 n
Cu2 S4 2.43557(29) -101_434 n
Cu2 S4 2.43557(29) -101_444 n
Sr3 Co1 3.26199(12) 1_555 n
Sr3 Co1 3.26199(12) 1_565 n
Sr3 Co1 3.26199(12) 1_655 n
Sr3 Co1 3.26199(12) 1_665 n
Sr3 Cu2 3.43289(19) 1_555 n
Sr3 Cu2 3.43289(19) 1_565 n
Sr3 Cu2 3.43289(19) 2_555 n
Sr3 Cu2 3.43289(19) 2_655 n
Sr3 Sr3 3.991290(20) 1_455 n
Sr3 Sr3 3.991290(20) 1_545 n
Sr3 Sr3 3.991290(20) 1_565 n
Sr3 Sr3 3.991290(20) 1_655 n
Sr3 Sr3 3.2713(5) -1_665 n
Sr3 S4 3.14910(25) 1_555 n
Sr3 S4 3.14910(25) 1_565 n
Sr3 S4 3.14910(25) 1_655 n
Sr3 S4 3.14910(25) 1_665 n
Sr3 S4 4.1894(5) -101_444 n
Sr3 O5 2.58031(15) 1_555 n
Sr3 O5 2.58031(15) 1_565 n
Sr3 O5 2.58031(15) 2_555 n
Sr3 O5 2.58031(15) 2_655 n
S4 Co1 3.0327(5) 1_555 n
S4 Cu2 2.43557(29) 1_455 n
S4 Cu2 2.43557(29) 1_555 n
S4 Cu2 2.43557(29) 2_545 n
S4 Cu2 2.43557(29) 2_555 n
S4 Sr3 3.14910(25) 1_445 n
S4 Sr3 3.14910(25) 1_455 n
S4 Sr3 3.14910(25) 1_545 n
S4 Sr3 3.14910(25) 1_555 n
S4 Sr3 4.1894(5) -101_444 n
S4 S4 3.991290(20) 1_455 n
S4 S4 3.991290(20) 1_545 n
S4 S4 3.991290(20) 1_565 n
S4 S4 3.991290(20) 1_655 n
S4 S4 3.9702(7) -101_334 n
S4 S4 3.9702(7) -101_344 n
S4 S4 3.9702(7) -101_434 n
S4 S4 3.9702(7) -101_444 n
O5 Co1 1.995650(10) 1_555 n
O5 Co1 1.995650(10) 1_655 n
O5 Sr3 2.58031(15) 1_545 n
O5 Sr3 2.58031(15) 1_555 n
O5 Sr3 2.58031(15) -1_655 n
O5 Sr3 2.58031(15) -1_665 n

loop_
_pd_block_diffractogram_id
2010-10-22T22:43|DRP053__noneX_POL_RT_H_01|simon_clarke|POLARIS
2010-10-22T22:43|DRP053__noneX_POL_RT_H_04|simon_clarke|POLARIS
2010-10-22T22:43|DRP053__noneX_POL_RT_H_05|simon_clarke|POLARIS
